data_4513608
loop_
_publ_author_name
'Condello, Francesca'
'Garau, Federica'
'Lanza, Arianna'
'Monari, Magda'
'Nestola, Fabrizio'
'Pandolfo, Luciano'
'Pettinari, Claudio'

_publ_section_title
;
 Synthesis and Structural Characterizations of New Coordination Polymers
 Generated by the Interaction Between the Trinuclear Triangular SBU
 [Cu3(\m3-OH)(\m-pz)3]2+and 4,4&#x2032;-Bipyridine. 3\%
;
_journal_issue 10
_journal_name_full 'Crystal Growth &amp; Design'
_journal_page_first 4854
_journal_paper_doi 10.1021/acs.cgd.5b00661
_journal_volume 15
_journal_year 2015
_chemical_formula_sum 'C28 H40 Cu3 N7 O5'
_chemical_formula_weight 745.29
_chemical_name_systematic
;
 ?
;
_space_group_IT_number 2
_symmetry_cell_setting triclinic
_symmetry_space_group_name_Hall '-P 1'
_symmetry_space_group_name_H-M 'P -1'
_atom_sites_solution_hydrogens geom
_atom_sites_solution_primary direct
_atom_sites_solution_secondary difmap
_audit_creation_method SHELXL-97
_cell_angle_alpha 86.549(6)
_cell_angle_beta 73.839(6)
_cell_angle_gamma 68.911(5)
_cell_formula_units_Z 2
_cell_length_a 10.970(7)
_cell_length_b 12.495(8)
_cell_length_c 13.287(8)
_cell_measurement_reflns_used 2747
_cell_measurement_temperature 296(2)
_cell_measurement_theta_max 24.17
_cell_measurement_theta_min 2.24
_cell_volume 1630.5(18)
_computing_cell_refinement 'Bruker SAINT'
_computing_data_collection 'Bruker APEX2'
_computing_data_reduction 'Bruker SAINT'
_computing_molecular_graphics Mercury
_computing_publication_material 'Bruker SHELXTL'
_computing_structure_refinement 'SHELXL-97 (Sheldrick, 2008)'
_computing_structure_solution 'SHELXS-97 (Sheldrick, 2008)'
_diffrn_ambient_temperature 296(2)
_diffrn_measured_fraction_theta_full 0.984
_diffrn_measured_fraction_theta_max 0.984
_diffrn_measurement_device_type 'Bruker APEX-II CCD'
_diffrn_measurement_method '\f and \w scans'
_diffrn_radiation_monochromator graphite
_diffrn_radiation_source 'fine-focus sealed tube'
_diffrn_radiation_type MoK\a
_diffrn_radiation_wavelength 0.71073
_diffrn_reflns_av_R_equivalents 0.1127
_diffrn_reflns_av_sigmaI/netI 0.2160
_diffrn_reflns_limit_h_max 12
_diffrn_reflns_limit_h_min -12
_diffrn_reflns_limit_k_max 14
_diffrn_reflns_limit_k_min -14
_diffrn_reflns_limit_l_max 15
_diffrn_reflns_limit_l_min -15
_diffrn_reflns_number 11673
_diffrn_reflns_theta_full 24.75
_diffrn_reflns_theta_max 24.75
_diffrn_reflns_theta_min 1.60
_exptl_absorpt_coefficient_mu 1.985
_exptl_absorpt_correction_T_max 0.956
_exptl_absorpt_correction_T_min 0.879
_exptl_absorpt_correction_type multi-scan
_exptl_absorpt_process_details SADABS
_exptl_crystal_colour blue
_exptl_crystal_density_diffrn 1.518
_exptl_crystal_density_method 'not measured'
_exptl_crystal_description platelet
_exptl_crystal_F_000 768
_exptl_crystal_size_max 0.30
_exptl_crystal_size_mid 0.20
_exptl_crystal_size_min 0.10
_refine_diff_density_max 1.314
_refine_diff_density_min -1.067
_refine_diff_density_rms 0.145
_refine_ls_extinction_method none
_refine_ls_goodness_of_fit_ref 1.011
_refine_ls_hydrogen_treatment mixed
_refine_ls_matrix_type full
_refine_ls_number_parameters 381
_refine_ls_number_reflns 5494
_refine_ls_number_restraints 16
_refine_ls_restrained_S_all 1.015
_refine_ls_R_factor_all 0.2332
_refine_ls_R_factor_gt 0.1003
_refine_ls_shift/su_max 0.007
_refine_ls_shift/su_mean 0.001
_refine_ls_structure_factor_coef Fsqd
_refine_ls_weighting_details 'calc w=1/[\s^2^(Fo^2^)+(0.1416P)^2^+2.5042P] where P=(Fo^2^+2Fc^2^)/3'
_refine_ls_weighting_scheme calc
_refine_ls_wR_factor_gt 0.2416
_refine_ls_wR_factor_ref 0.3135
_reflns_number_gt 2211
_reflns_number_total 5494
_reflns_threshold_expression >2\s(I)
_cod_data_source_file cg5b00661_si_002.cif
_cod_data_source_block comp6
_cod_depositor_comments
;
The following automatic conversions were performed:

'_symmetry_cell_setting' value 'Triclinic' changed to 'triclinic'
according to
/usr/data/users/saulius/crontab/automatic-downloads/rss-feeds/ACS/lib/dictionaries/cif_core.dic
dictionary named 'cif_core.dic' version 2.4.2 from 2011-04-26.

Automatic conversion script
Id: cif_fix_values 3271 2015-04-21 07:52:19Z andrius 

 Adding full bibliography for 4513604--4513608.cif.
;
_cod_original_sg_symbol_H-M P-1
_cod_database_code 4513608

loop_
_symmetry_equiv_pos_as_xyz
'x, y, z'
'-x, -y, -z'

loop_
_atom_site_label
_atom_site_type_symbol
_atom_site_fract_x
_atom_site_fract_y
_atom_site_fract_z
_atom_site_U_iso_or_equiv
_atom_site_adp_type
_atom_site_occupancy
_atom_site_symmetry_multiplicity
_atom_site_calc_flag
_atom_site_refinement_flags
Cu2 Cu 0.32436(18) 0.71417(15) 0.57528(17) 0.0535(7) Uani 1 1 d D
Cu1 Cu 0.39748(18) 0.94978(14) 0.58689(17) 0.0540(7) Uani 1 1 d D
Cu3 Cu 0.4703(2) 0.74061(17) 0.75553(17) 0.0618(7) Uani 1 1 d D
N7 N 0.2066(12) 0.6420(10) 0.5381(11) 0.051(3) Uani 1 1 d .
C28 C 0.2493(15) 0.5660(13) 0.4609(14) 0.059(5) Uani 1 1 d .
H28 H 0.3368 0.5493 0.4169 0.071 Uiso 1 1 calc R
C26 C 0.0422(14) 0.5317(12) 0.5081(13) 0.047(4) Uani 1 1 d .
C25 C -0.0042(16) 0.6117(15) 0.5861(15) 0.072(6) Uani 1 1 d .
H25 H -0.0923 0.6313 0.6297 0.087 Uiso 1 1 calc R
C27 C 0.1707(16) 0.5098(13) 0.4418(15) 0.071(6) Uani 1 1 d .
H27 H 0.2037 0.4576 0.3848 0.085 Uiso 1 1 calc R
C24 C 0.0820(17) 0.6650(15) 0.6007(17) 0.086(7) Uani 1 1 d .
H24 H 0.0510 0.7185 0.6564 0.103 Uiso 1 1 calc R
N1 N 0.2903(14) 0.9394(11) 0.4984(12) 0.066(4) Uani 1 1 d .
N2 N 0.2606(15) 0.8413(10) 0.4933(12) 0.070(4) Uani 1 1 d .
C1 C 0.239(2) 1.0100(15) 0.4330(17) 0.085(6) Uani 1 1 d .
H1 H 0.2504 1.0799 0.4176 0.102 Uiso 1 1 calc R
C3 C 0.181(2) 0.8659(16) 0.4300(18) 0.096(7) Uani 1 1 d .
H3 H 0.1421 0.8155 0.4167 0.115 Uiso 1 1 calc R
O1 O 0.4327(9) 0.7866(7) 0.6191(8) 0.056(2) Uani 1 1 d .
H111 H 0.523(2) 0.7498(18) 0.5709(16) 0.067 Uiso 1 1 d D
N3 N 0.3916(13) 0.5858(9) 0.6589(11) 0.055(4) Uani 1 1 d .
N4 N 0.4424(13) 0.5990(11) 0.7354(13) 0.069(4) Uani 1 1 d .
C6 C 0.4680(19) 0.5062(14) 0.7883(15) 0.075(4) Uani 1 1 d .
H6 H 0.5053 0.4939 0.8448 0.090 Uiso 1 1 calc R
N6 N 0.4426(13) 0.9759(11) 0.7080(10) 0.058(4) Uani 1 1 d .
N5 N 0.4632(14) 0.8916(11) 0.7793(12) 0.065(4) Uani 1 1 d .
O4 O 0.5232(14) 0.6890(10) 0.8826(10) 0.081(4) Uani 1 1 d .
O2 O 0.3948(10) 1.1012(8) 0.5372(8) 0.056(2) Uani 1 1 d .
C9 C 0.460(2) 1.0656(15) 0.7433(19) 0.087(6) Uani 1 1 d .
H9 H 0.4569 1.1327 0.7079 0.105 Uiso 1 1 calc R
C17 C 0.656(3) 0.6555(17) 0.8568(19) 0.080(6) Uani 1 1 d .
O5 O 0.7220(14) 0.6484(12) 0.7664(13) 0.096(5) Uani 1 1 d .
C10 C 0.3104(17) 1.2006(13) 0.5632(14) 0.060(5) Uani 1 1 d .
C11 C 0.1744(18) 1.2109(16) 0.6391(16) 0.089(6) Uani 1 1 d D
H11A H 0.1079 1.2263 0.5997 0.115 Uiso 1 1 calc R
H11B H 0.1826 1.1377 0.6711 0.115 Uiso 1 1 calc R
C12 C 0.123(2) 1.3011(17) 0.7232(16) 0.109(8) Uani 1 1 d D
H12A H 0.1918 1.2852 0.7602 0.142 Uiso 1 1 calc R
H12B H 0.1168 1.3732 0.6895 0.142 Uiso 1 1 calc R
O3 O 0.3338(11) 1.2867(8) 0.5304(9) 0.072(4) Uani 1 1 d .
C4 C 0.3822(19) 0.4777(14) 0.6645(16) 0.075(4) Uani 1 1 d .
H4 H 0.3497 0.4461 0.6208 0.090 Uiso 1 1 calc R
C18 C 0.720(2) 0.6190(19) 0.945(2) 0.111(8) Uani 1 1 d .
H18A H 0.6561 0.6612 1.0085 0.145 Uiso 1 1 calc R
H18B H 0.7350 0.5382 0.9551 0.145 Uiso 1 1 calc R
C7 C 0.484(2) 0.9353(16) 0.8628(15) 0.087(6) Uani 1 1 d .
H7 H 0.4952 0.8984 0.9243 0.104 Uiso 1 1 calc R
C20 C 0.845(3) 0.753(2) 0.922(2) 0.148(11) Uani 1 1 d .
H20A H 0.7913 0.7958 0.9881 0.192 Uiso 1 1 calc R
H20B H 0.8023 0.7892 0.8681 0.192 Uiso 1 1 calc R
C19 C 0.851(3) 0.636(2) 0.931(2) 0.141(11) Uani 1 1 d .
H19A H 0.8859 0.6040 0.9897 0.183 Uiso 1 1 calc R
H19B H 0.9150 0.5925 0.8680 0.183 Uiso 1 1 calc R
C21 C 0.990(4) 0.758(3) 0.895(2) 0.154(11) Uani 1 1 d .
H21A H 1.0302 0.7280 0.9522 0.200 Uiso 1 1 calc R
H21B H 1.0467 0.7095 0.8326 0.200 Uiso 1 1 calc R
C22 C 0.988(3) 0.876(3) 0.877(3) 0.185(14) Uani 1 1 d DU
H22A H 0.9357 0.9083 0.8269 0.241 Uiso 1 1 calc R
H22B H 0.9394 0.9210 0.9421 0.241 Uiso 1 1 calc R
C23 C 1.123(3) 0.892(3) 0.837(3) 0.200(15) Uani 1 1 d DU
H23C H 1.1427 0.9212 0.8929 0.299 Uiso 1 1 calc R
H23B H 1.1184 0.9455 0.7816 0.299 Uiso 1 1 calc R
H23A H 1.1926 0.8196 0.8099 0.299 Uiso 1 1 calc R
C2 C 0.1615(19) 0.9649(17) 0.3874(18) 0.097(7) Uani 1 1 d .
H2 H 0.1111 0.9978 0.3402 0.116 Uiso 1 1 calc R
C5 C 0.429(2) 0.4277(18) 0.7446(17) 0.092(7) Uani 1 1 d .
H5 H 0.4345 0.3547 0.7675 0.110 Uiso 1 1 calc R
C8 C 0.484(2) 1.0440(18) 0.839(2) 0.103(7) Uani 1 1 d .
H8 H 0.4983 1.0934 0.8804 0.123 Uiso 1 1 calc R
C13 C -0.009(2) 1.321(2) 0.803(2) 0.147(12) Uani 1 1 d D
H13A H -0.0673 1.3988 0.7972 0.191 Uiso 1 1 calc R
H13B H 0.0088 1.3177 0.8714 0.191 Uiso 1 1 calc R
C15 C -0.218(3) 1.279(3) 0.887(2) 0.179(15) Uani 1 1 d D
H15B H -0.2716 1.3589 0.8808 0.233 Uiso 1 1 calc R
H15A H -0.2020 1.2722 0.9559 0.233 Uiso 1 1 calc R
C14 C -0.088(3) 1.248(2) 0.807(2) 0.157(12) Uani 1 1 d D
H14B H -0.1048 1.2486 0.7392 0.204 Uiso 1 1 calc R
H14A H -0.0331 1.1703 0.8176 0.204 Uiso 1 1 calc R
C16 C -0.299(3) 1.208(3) 0.881(2) 0.195(16) Uani 1 1 d D
H16A H -0.2821 1.1847 0.8094 0.293 Uiso 1 1 calc R
H16B H -0.3944 1.2512 0.9094 0.293 Uiso 1 1 calc R
H16C H -0.2740 1.1404 0.9212 0.293 Uiso 1 1 calc R

loop_
_atom_site_aniso_label
_atom_site_aniso_U_11
_atom_site_aniso_U_22
_atom_site_aniso_U_33
_atom_site_aniso_U_23
_atom_site_aniso_U_13
_atom_site_aniso_U_12
Cu2 0.0530(12) 0.0341(10) 0.0904(17) 0.0057(10) -0.0240(11) -0.0326(9)
Cu1 0.0563(12) 0.0307(10) 0.0887(17) 0.0039(9) -0.0205(11) -0.0310(9)
Cu3 0.0736(14) 0.0523(13) 0.0779(17) 0.0041(11) -0.0210(12) -0.0440(11)
N7 0.047(8) 0.042(8) 0.078(10) 0.007(7) -0.032(7) -0.022(6)
C28 0.038(9) 0.042(10) 0.100(15) -0.016(9) -0.008(9) -0.023(8)
C26 0.045(9) 0.033(8) 0.079(12) 0.001(8) -0.020(9) -0.029(7)
C25 0.047(10) 0.075(13) 0.108(16) -0.025(11) -0.019(10) -0.033(9)
C27 0.054(11) 0.046(10) 0.125(17) -0.011(10) -0.017(11) -0.035(8)
C24 0.058(12) 0.062(12) 0.147(19) -0.046(12) -0.005(12) -0.042(10)
N1 0.076(9) 0.039(8) 0.116(13) 0.025(8) -0.047(9) -0.045(7)
N2 0.088(10) 0.031(7) 0.113(13) 0.008(7) -0.045(10) -0.034(7)
C1 0.120(17) 0.037(10) 0.134(19) 0.024(11) -0.075(15) -0.041(11)
C3 0.139(19) 0.056(13) 0.16(2) 0.037(13) -0.106(17) -0.065(13)
O1 0.052(4) 0.030(4) 0.089(6) 0.001(4) -0.004(4) -0.031(4)
N3 0.081(9) 0.024(6) 0.089(11) 0.024(6) -0.048(8) -0.039(7)
N4 0.062(9) 0.038(8) 0.121(13) 0.003(8) -0.027(9) -0.034(7)
C6 0.114(11) 0.058(8) 0.099(11) 0.036(7) -0.059(9) -0.066(8)
N6 0.071(9) 0.045(8) 0.056(9) -0.003(7) 0.000(7) -0.032(7)
N5 0.075(10) 0.049(9) 0.080(11) -0.002(8) -0.034(8) -0.023(7)
O4 0.085(9) 0.071(8) 0.099(11) -0.003(7) -0.015(8) -0.049(7)
O2 0.052(4) 0.030(4) 0.089(6) 0.001(4) -0.004(4) -0.031(4)
C9 0.118(17) 0.044(11) 0.13(2) -0.015(11) -0.040(15) -0.050(11)
C17 0.100(18) 0.077(14) 0.086(18) -0.011(13) -0.022(15) -0.058(14)
O5 0.075(10) 0.117(12) 0.100(12) -0.019(10) -0.014(9) -0.043(9)
C10 0.074(12) 0.035(9) 0.086(14) 0.010(9) -0.027(10) -0.034(9)
C11 0.064(12) 0.070(13) 0.130(19) 0.001(13) -0.003(12) -0.038(10)
C12 0.13(2) 0.082(16) 0.12(2) 0.000(14) -0.010(16) -0.066(15)
O3 0.089(8) 0.028(6) 0.112(10) 0.009(6) -0.019(7) -0.043(6)
C4 0.114(11) 0.058(8) 0.099(11) 0.036(7) -0.059(9) -0.066(8)
C18 0.110(18) 0.101(18) 0.17(3) 0.031(16) -0.087(18) -0.058(15)
C7 0.15(2) 0.077(14) 0.069(14) 0.024(11) -0.048(13) -0.074(14)
C20 0.17(3) 0.13(3) 0.20(3) 0.02(2) -0.11(2) -0.07(2)
C19 0.20(3) 0.15(3) 0.16(3) 0.05(2) -0.12(2) -0.11(2)
C21 0.22(4) 0.15(3) 0.14(3) 0.00(2) -0.09(2) -0.09(3)
C22 0.16(2) 0.16(3) 0.26(4) 0.01(3) -0.04(3) -0.10(2)
C23 0.11(2) 0.19(3) 0.28(4) -0.02(3) -0.02(2) -0.07(2)
C2 0.085(15) 0.071(14) 0.15(2) 0.018(14) -0.078(15) -0.021(12)
C5 0.123(17) 0.088(15) 0.117(18) 0.010(13) -0.051(15) -0.084(14)
C8 0.15(2) 0.087(16) 0.12(2) 0.002(14) -0.055(17) -0.081(15)
C13 0.095(18) 0.12(2) 0.20(3) -0.06(2) 0.036(19) -0.068(17)
C15 0.16(3) 0.22(4) 0.17(3) -0.08(3) 0.04(2) -0.13(3)
C14 0.11(2) 0.19(3) 0.16(3) -0.05(2) 0.02(2) -0.08(2)
C16 0.23(4) 0.19(3) 0.19(3) -0.04(3) 0.01(3) -0.14(3)

loop_
_atom_type_symbol
_atom_type_description
_atom_type_scat_dispersion_real
_atom_type_scat_dispersion_imag
_atom_type_scat_source
C C 0.0033 0.0016 'International Tables Vol C Tables 4.2.6.8 and 6.1.1.4'
H H 0.0000 0.0000 'International Tables Vol C Tables 4.2.6.8 and 6.1.1.4'
N N 0.0061 0.0033 'International Tables Vol C Tables 4.2.6.8 and 6.1.1.4'
O O 0.0106 0.0060 'International Tables Vol C Tables 4.2.6.8 and 6.1.1.4'
Cu Cu 0.3201 1.2651 'International Tables Vol C Tables 4.2.6.8 and 6.1.1.4'

loop_
_geom_angle_atom_site_label_1
_geom_angle_atom_site_label_2
_geom_angle_atom_site_label_3
_geom_angle
_geom_angle_site_symmetry_3
N2 Cu2 N3 179.0(6) .
N2 Cu2 O1 90.8(5) .
N3 Cu2 O1 88.2(5) .
N2 Cu2 N7 90.1(5) .
N3 Cu2 N7 90.9(5) .
O1 Cu2 N7 176.9(5) .
N6 Cu1 N1 159.9(6) .
N6 Cu1 O2 90.9(5) .
N1 Cu1 O2 92.1(5) .
N6 Cu1 O1 90.9(5) .
N1 Cu1 O1 89.6(5) .
O2 Cu1 O1 169.8(4) .
N6 Cu1 O2 101.7(5) 2_676
N1 Cu1 O2 98.4(5) 2_676
O2 Cu1 O2 79.7(4) 2_676
O1 Cu1 O2 90.1(4) 2_676
N5 Cu3 O4 91.9(6) .
N5 Cu3 N4 169.7(6) .
O4 Cu3 N4 92.2(6) .
N5 Cu3 O1 89.2(5) .
O4 Cu3 O1 175.1(5) .
N4 Cu3 O1 87.6(5) .
C28 N7 C24 118.2(13) .
C28 N7 Cu2 123.5(10) .
C24 N7 Cu2 118.0(11) .
N7 C28 C27 122.9(15) .
C25 C26 C27 118.7(13) .
C25 C26 C26 121.3(17) 2_566
C27 C26 C26 120.0(17) 2_566
C26 C25 C24 118.9(16) .
C28 C27 C26 119.0(16) .
N7 C24 C25 122.3(16) .
C1 N1 N2 107.7(14) .
C1 N1 Cu1 131.3(11) .
N2 N1 Cu1 121.0(11) .
C3 N2 N1 104.7(13) .
C3 N2 Cu2 134.7(11) .
N1 N2 Cu2 120.5(11) .
N1 C1 C2 110.5(16) .
C2 C3 N2 115.9(17) .
Cu2 O1 Cu1 116.6(5) .
Cu2 O1 Cu3 115.5(4) .
Cu1 O1 Cu3 116.3(5) .
N4 N3 C4 108.3(13) .
N4 N3 Cu2 120.1(9) .
C4 N3 Cu2 131.0(12) .
C6 N4 N3 109.8(13) .
C6 N4 Cu3 128.9(13) .
N3 N4 Cu3 121.3(10) .
N4 C6 C5 107.7(17) .
C9 N6 N5 107.8(16) .
C9 N6 Cu1 132.6(15) .
N5 N6 Cu1 119.6(10) .
C7 N5 N6 107.8(13) .
C7 N5 Cu3 128.8(13) .
N6 N5 Cu3 123.4(11) .
C17 O4 Cu3 106.3(13) .
C10 O2 Cu1 132.7(10) .
C10 O2 Cu1 127.0(9) 2_676
Cu1 O2 Cu1 100.3(4) 2_676
N6 C9 C8 109.7(19) .
O5 C17 O4 121(2) .
O5 C17 C18 122(2) .
O4 C17 C18 116(2) .
O3 C10 O2 122.9(16) .
O3 C10 C11 120.3(15) .
O2 C10 C11 116.8(13) .
C12 C11 C10 114.7(15) .
C13 C12 C11 120.7(16) .
C5 C4 N3 106.8(16) .
C19 C18 C17 116(2) .
N5 C7 C8 107.4(18) .
C19 C20 C21 111(3) .
C20 C19 C18 116(3) .
C22 C21 C20 112(3) .
C23 C22 C21 117(3) .
C3 C2 C1 101.0(18) .
C4 C5 C6 107.3(18) .
C9 C8 C7 107.2(19) .
C12 C13 C14 122.2(18) .
C14 C15 C16 114(2) .
C15 C14 C13 117(2) .

loop_
_geom_bond_atom_site_label_1
_geom_bond_atom_site_label_2
_geom_bond_distance
_geom_bond_site_symmetry_2
Cu2 N2 1.901(14) .
Cu2 N3 1.934(11) .
Cu2 O1 1.947(9) .
Cu2 N7 1.994(11) .
Cu1 N6 1.888(14) .
Cu1 N1 1.918(14) .
Cu1 O2 1.959(9) .
Cu1 O1 1.978(9) .
Cu1 O2 2.304(10) 2_676
Cu3 N5 1.901(13) .
Cu3 O4 1.936(14) .
Cu3 N4 1.946(12) .
Cu3 O1 1.977(11) .
N7 C28 1.305(18) .
N7 C24 1.325(19) .
C28 C27 1.371(19) .
C26 C25 1.34(2) .
C26 C27 1.38(2) .
C26 C26 1.48(2) 2_566
C25 C24 1.40(2) .
N1 C1 1.29(2) .
N1 N2 1.386(15) .
N2 C3 1.32(2) .
C1 C2 1.44(2) .
C3 C2 1.30(2) .
N3 N4 1.333(17) .
N3 C4 1.387(17) .
N4 C6 1.301(19) .
C6 C5 1.41(2) .
N6 C9 1.336(18) .
N6 N5 1.373(17) .
N5 C7 1.37(2) .
O4 C17 1.31(2) .
O2 C10 1.251(17) .
O2 Cu1 2.304(10) 2_676
C9 C8 1.36(3) .
C17 O5 1.21(2) .
C17 C18 1.50(3) .
C10 O3 1.221(16) .
C10 C11 1.52(2) .
C11 C12 1.477(16) .
C12 C13 1.485(16) .
C4 C5 1.33(2) .
C18 C19 1.48(3) .
C7 C8 1.38(2) .
C20 C19 1.44(3) .
C20 C21 1.55(4) .
C21 C22 1.48(3) .
C22 C23 1.505(18) .
C13 C14 1.451(17) .
C15 C14 1.46(3) .
C15 C16 1.488(18) .
